data_4061966
_journal_name_full Organometallics
_journal_year 2003
_chemical_formula_sum 'C17 H35 Br2 N4 Tb'
_chemical_formula_weight 614.23
_space_group_IT_number 29
_symmetry_cell_setting orthorhombic
_symmetry_space_group_name_Hall 'P 2c -2ac'
_symmetry_space_group_name_H-M 'P c a 21'
_cell_angle_alpha 90.00
_cell_angle_beta 90.00
_cell_angle_gamma 90.00
_cell_formula_units_Z 4
_cell_length_a 19.891(3)
_cell_length_b 8.213(2)
_cell_length_c 13.806(2)
_cell_measurement_temperature 133(2)
_cell_volume 2255.4(7)
_diffrn_ambient_temperature 133(2)
_exptl_crystal_density_diffrn 1.809
_cod_database_code 4061966

loop_
_symmetry_equiv_pos_as_xyz
'x, y, z'
'-x, -y, z+1/2'
'x+1/2, -y, z'
'-x+1/2, y, z+1/2'

loop_
_atom_site_label
_atom_site_type_symbol
_atom_site_fract_x
_atom_site_fract_y
_atom_site_fract_z
_atom_site_U_iso_or_equiv
_atom_site_adp_type
_atom_site_occupancy
_atom_site_symmetry_multiplicity
_atom_site_calc_flag
_atom_site_refinement_flags
_atom_site_disorder_assembly
_atom_site_disorder_group
Tb Tb 0.394315(7) 0.196909(17) 0.351289(15) 0.01828(7) Uani 1 1 d . A .
Br1 Br 0.34675(2) 0.38416(5) 0.50090(3) 0.03089(10) Uani 1 1 d . . .
Br2 Br 0.37526(3) -0.05741(5) 0.21888(3) 0.03389(10) Uani 1 1 d . . .
N1 N 0.44389(17) 0.3949(4) 0.2513(2) 0.0232(7) Uani 1 1 d . A .
N2 N 0.50740(18) 0.1697(4) 0.3955(3) 0.0281(7) Uani 1 1 d . A .
N3 N 0.40821(19) -0.0361(4) 0.4775(3) 0.0261(7) Uani 1 1 d DU . .
N4 N 0.30240(17) 0.3414(4) 0.2474(2) 0.0240(7) Uani 1 1 d . . .
C1 C 0.5001(2) 0.4774(5) 0.2704(3) 0.0261(9) Uani 1 1 d . . .
C2 C 0.54660(18) 0.4348(5) 0.3417(3) 0.0308(8) Uani 1 1 d . . .
H2A H 0.5788 0.5165 0.3566 0.037 Uiso 1 1 calc R . .
C3 C 0.5532(2) 0.2894(5) 0.3948(3) 0.0305(10) Uani 1 1 d . . .
C4 C 0.5196(2) 0.6229(5) 0.2095(4) 0.0417(11) Uani 1 1 d . . .
H4A H 0.4841 0.7053 0.2129 0.063 Uiso 1 1 calc R . .
H4B H 0.5257 0.5886 0.1421 0.063 Uiso 1 1 calc R . .
H4C H 0.5618 0.6689 0.2340 0.063 Uiso 1 1 calc R . .
C5 C 0.6190(3) 0.2680(9) 0.4493(4) 0.0486(13) Uani 1 1 d . . .
H5A H 0.6097 0.2513 0.5182 0.073 Uiso 1 1 calc R . .
H5B H 0.6467 0.3657 0.4411 0.073 Uiso 1 1 calc R . .
H5C H 0.6431 0.1733 0.4235 0.073 Uiso 1 1 calc R . .
C6 C 0.5279(2) 0.0154(6) 0.4422(3) 0.0408(11) Uani 1 1 d . . .
H6A H 0.5413 0.0371 0.5101 0.049 Uiso 1 1 calc R A .
H6B H 0.5673 -0.0300 0.4078 0.049 Uiso 1 1 calc R . .
C7 C 0.4721(3) -0.1060(5) 0.4408(3) 0.0396(11) Uani 1 1 d . A .
H7A H 0.4654 -0.1451 0.3737 0.048 Uiso 1 1 calc R . .
H7B H 0.4847 -0.2007 0.4813 0.048 Uiso 1 1 calc R . .
C8 C 0.4162(2) 0.0226(5) 0.5802(3) 0.0251(8) Uani 1 1 d . A .
H8A H 0.3731 0.0719 0.6007 0.030 Uiso 1 1 calc R . .
H8B H 0.4504 0.1101 0.5806 0.030 Uiso 1 1 calc R . .
C9 C 0.4361(3) -0.1028(6) 0.6551(3) 0.0381(10) Uani 1 1 d . . .
H9A H 0.4432 -0.0490 0.7176 0.057 Uiso 1 1 calc R A .
H9B H 0.4778 -0.1566 0.6348 0.057 Uiso 1 1 calc R . .
H9C H 0.4003 -0.1840 0.6614 0.057 Uiso 1 1 calc R . .
C10A C 0.3479(7) -0.1487(19) 0.4783(17) 0.033(3) Uani 0.52(3) 1 d PDU A 1
H10A H 0.3373 -0.1772 0.4104 0.039 Uiso 0.52(3) 1 calc PR A 1
H10B H 0.3613 -0.2505 0.5115 0.039 Uiso 0.52(3) 1 calc PR A 1
C11A C 0.2844(5) -0.0879(18) 0.5253(10) 0.033(3) Uani 0.52(3) 1 d PDU A 1
H11A H 0.2762 0.0249 0.5053 0.049 Uiso 0.52(3) 1 calc PR A 1
H11B H 0.2893 -0.0926 0.5959 0.049 Uiso 0.52(3) 1 calc PR A 1
H11C H 0.2466 -0.1563 0.5052 0.049 Uiso 0.52(3) 1 calc PR A 1
C10B C 0.3649(9) -0.1852(18) 0.4684(19) 0.033(3) Uani 0.48(3) 1 d PDU A 2
H10C H 0.3713 -0.2352 0.4038 0.040 Uiso 0.48(3) 1 calc PR A 2
H10D H 0.3778 -0.2661 0.5181 0.040 Uiso 0.48(3) 1 calc PR A 2
C11B C 0.2931(6) -0.1380(18) 0.4814(17) 0.044(3) Uani 0.48(3) 1 d PDU A 2
H11D H 0.2852 -0.1089 0.5493 0.066 Uiso 0.48(3) 1 calc PR A 2
H11E H 0.2641 -0.2297 0.4636 0.066 Uiso 0.48(3) 1 calc PR A 2
H11F H 0.2828 -0.0444 0.4400 0.066 Uiso 0.48(3) 1 calc PR A 2
C12 C 0.4041(2) 0.4512(6) 0.1674(3) 0.0295(9) Uani 1 1 d . . .
H12A H 0.4317 0.4418 0.1080 0.035 Uiso 1 1 calc R A .
H12B H 0.3926 0.5675 0.1763 0.035 Uiso 1 1 calc R . .
C13 C 0.3403(2) 0.3544(6) 0.1547(3) 0.0295(9) Uani 1 1 d . A .
H13A H 0.3116 0.4076 0.1054 0.035 Uiso 1 1 calc R . .
H13B H 0.3515 0.2438 0.1311 0.035 Uiso 1 1 calc R . .
C14 C 0.2419(2) 0.2383(6) 0.2300(4) 0.0372(10) Uani 1 1 d . A .
H14A H 0.2558 0.1384 0.1952 0.045 Uiso 1 1 calc R . .
H14B H 0.2104 0.2985 0.1876 0.045 Uiso 1 1 calc R . .
C15 C 0.2061(3) 0.1908(8) 0.3206(5) 0.068(2) Uani 1 1 d . . .
H15A H 0.1694 0.1159 0.3048 0.102 Uiso 1 1 calc R A .
H15B H 0.1877 0.2883 0.3518 0.102 Uiso 1 1 calc R . .
H15C H 0.2377 0.1371 0.3647 0.102 Uiso 1 1 calc R . .
C16 C 0.2829(2) 0.5063(5) 0.2843(3) 0.0279(8) Uani 1 1 d . A .
H16A H 0.3245 0.5679 0.2984 0.033 Uiso 1 1 calc R . .
H16B H 0.2587 0.4918 0.3464 0.033 Uiso 1 1 calc R . .
C17 C 0.2390(2) 0.6097(5) 0.2173(4) 0.0396(11) Uani 1 1 d . . .
H17A H 0.2272 0.7118 0.2499 0.059 Uiso 1 1 calc R A .
H17B H 0.1978 0.5497 0.2014 0.059 Uiso 1 1 calc R . .
H17C H 0.2637 0.6338 0.1576 0.059 Uiso 1 1 calc R . .

loop_
_atom_site_aniso_label
_atom_site_aniso_U_11
_atom_site_aniso_U_22
_atom_site_aniso_U_33
_atom_site_aniso_U_23
_atom_site_aniso_U_13
_atom_site_aniso_U_12
Tb 0.02358(11) 0.01453(10) 0.01674(10) 0.00056(7) -0.00071(7) 0.00045(5)
Br1 0.0502(2) 0.0225(2) 0.01995(17) 0.00107(15) 0.00475(17) 0.00874(16)
Br2 0.0505(2) 0.0216(2) 0.0295(2) -0.00737(17) -0.0047(2) 0.0018(2)
N1 0.0289(17) 0.0212(17) 0.0196(15) 0.0051(12) 0.0043(13) 0.0026(13)
N2 0.0246(17) 0.0288(18) 0.0309(18) 0.0026(15) 0.0049(14) 0.0088(14)
N3 0.0333(17) 0.0174(17) 0.0277(19) 0.0030(14) -0.0054(15) -0.0077(14)
N4 0.0293(17) 0.0199(15) 0.0229(17) 0.0053(13) -0.0049(13) -0.0017(14)
C1 0.028(2) 0.020(2) 0.030(2) -0.0008(16) 0.0123(16) 0.0004(15)
C2 0.0230(16) 0.035(2) 0.035(2) -0.005(2) 0.0054(18) -0.0053(15)
C3 0.023(2) 0.043(3) 0.025(2) -0.0051(17) 0.0033(17) 0.0058(16)
C4 0.039(2) 0.029(2) 0.057(3) 0.007(2) 0.012(2) -0.0027(17)
C5 0.027(2) 0.078(4) 0.040(3) -0.002(3) -0.007(2) 0.005(3)
C6 0.039(2) 0.046(3) 0.037(2) 0.015(2) 0.0064(19) 0.023(2)
C7 0.066(3) 0.021(2) 0.032(2) 0.0036(18) 0.001(2) 0.020(2)
C8 0.0265(19) 0.025(2) 0.0238(19) 0.0042(16) -0.0017(16) -0.0009(15)
C9 0.049(3) 0.036(3) 0.030(2) 0.0102(18) -0.0101(19) 0.002(2)
C10A 0.043(6) 0.017(6) 0.038(6) 0.009(5) -0.017(6) -0.010(5)
C11A 0.036(4) 0.032(6) 0.029(6) 0.011(5) -0.011(4) -0.022(4)
C10B 0.044(7) 0.017(6) 0.038(6) 0.003(5) -0.015(6) -0.007(5)
C11B 0.042(5) 0.035(6) 0.054(8) 0.003(6) -0.012(6) -0.021(5)
C12 0.037(2) 0.030(2) 0.022(2) 0.0101(17) 0.0009(17) 0.0057(18)
C13 0.040(2) 0.033(2) 0.0155(19) 0.0019(17) -0.0040(16) 0.0024(19)
C14 0.030(2) 0.029(2) 0.053(3) 0.003(2) -0.013(2) -0.0028(19)
C15 0.036(3) 0.089(5) 0.079(5) 0.042(3) -0.014(3) -0.026(3)
C16 0.032(2) 0.022(2) 0.030(2) 0.0030(18) -0.0056(17) 0.0032(16)
C17 0.042(2) 0.033(3) 0.044(3) 0.007(2) -0.014(2) 0.0073(17)

loop_
_geom_bond_atom_site_label_1
_geom_bond_atom_site_label_2
_geom_bond_distance
_geom_bond_site_symmetry_2
_geom_bond_publ_flag
Tb N2 2.341(4) . ?
Tb N1 2.350(3) . ?
Tb N3 2.603(4) . ?
Tb N4 2.609(3) . ?
Tb Br1 2.7434(5) . ?
Tb Br2 2.8014(6) . ?
N1 C1 1.333(6) . ?
N1 C12 1.477(5) . ?
N2 C3 1.340(6) . ?
N2 C6 1.479(6) . ?
N3 C7 1.483(6) . ?
N3 C8 1.506(5) . ?
N3 C10B 1.502(12) . ?
N3 C10A 1.514(10) . ?
N4 C13 1.489(5) . ?
N4 C14 1.491(5) . ?
N4 C16 1.498(5) . ?
C1 C2 1.395(6) . ?
C1 C4 1.512(6) . ?
C2 C3 1.408(6) . ?
C3 C5 1.520(7) . ?
C6 C7 1.492(7) . ?
C8 C9 1.512(6) . ?
C10A C11A 1.505(15) . ?
C10B C11B 1.491(16) . ?
C12 C13 1.508(6) . ?
C14 C15 1.492(9) . ?
C16 C17 1.530(5) . ?
